data_2001592
loop_
_publ_author_name
'Iversen, B. B.'
'M\/oller, E. R.'
'Krogh, L.'
'Holm, M. F.'
'Dynesen, E.'
'Larsen, F. K.'
'Hazell, R. G.'

_publ_section_title
;
 Two structures involved in the separation of the enantiomeric pair of
 2,2'-spirobi[indan]-1,1'-dione
;
_journal_issue 6
_journal_name_full 'Acta Crystallographica Section C'
_journal_page_first 1104
_journal_page_last 1107
_journal_paper_doi 10.1107/S010827019300071X
_journal_volume 49
_journal_year 1993
_chemical_formula_moiety 'C27 H26 O5'
_chemical_formula_sum 'C27 H26 O5'
_chemical_formula_weight 430.51
_space_group_crystal_system monoclinic
_space_group_IT_number 4
_space_group_name_Hall 'P 2yb'
_space_group_name_H-M_alt 'P 1 21 1'
_cell_angle_alpha 90
_cell_angle_beta 96.521(9)
_cell_angle_gamma 90
_cell_formula_units_Z 2
_cell_length_a 18.551(2)
_cell_length_b 6.4950(10)
_cell_length_c 9.4480(10)
_cell_volume 1131.0(2)
_diffrn_radiation_type Mo
_diffrn_radiation_wavelength 0.71073
_exptl_absorpt_coefficient_mu .081
_exptl_crystal_density_diffrn 1.264
_exptl_crystal_F_000 456
_cod_data_source_file ab1039.cif
_cod_data_source_block ab1039_structure_2_of_2
_cod_database_code 2001592

loop_
_space_group_symop_id
_space_group_symop_operation_xyz
1 x,y,z
2 -x,y+1/2,-z

loop_
_atom_site_label
_atom_site_fract_x
_atom_site_fract_y
_atom_site_fract_z
_atom_site_U_iso_or_equiv
C1' .8058(3) .459(2) .0615(8) .038(4)
C2 .8704(3) .538(2) .1612(7) .039(4)
C3' .9087(5) .686(2) .0601(9) .056(5)
C4' .8475(4) .760(2) -.0429(7) .049(4)
C5' .8436(5) .930(2) -.1318(8) .056(5)
C6' .7824(5) .968(2) -.2173(9) .071(6)
C7' .7232(5) .834(2) -.2231(9) .07(6)
C8' .7260(4) .662(2) -.1346(8) .057(5)
C9' .7883(3) .631(2) -.0454(7) .041(4)
C1 .9186(3) .360 .2211(8) .047(4)
O1 .9536(3) .253(2) .1487(6) .064(4)
C3 .8489(5) .649(2) .2953(9) .053(5)
C4 .8745(3) .514(2) .4173(7) .043(4)
C5 .8650(4) .529(2) .5587(9) .059(5)
C6 .8953(5) .387(2) .6555(9) .067(6)
C7 .9355(5) .223(2) .6103(9) .065(6)
C8 .9462(4) .203(2) .4709(8) .049(4)
C9 .9155(3) .347(2) .3747(7) .037(4)
O2 .7415(2) .4180(10) .1319(5) .046(3)
C .7387(4) .235(2) .1996(7) .042(4)
O3 .7857(3) .107(2) .1992(7) .064(3)
C1" .6722(4) .207(2) .2688(7) .044(4)
O4 .6392(3) .4050(10) .2993(6) .058(3)
C3" .5690(4) .364(2) .3144(9) .057(5)
O5 .5269(4) .494(2) .3398(8) .094(5)
C4" .5574(4) .132(2) .2973(8) .048(4)
C4"a .4796(7) .070(2) .274(2) .078(8)
C5" .6023(7) .050(2) .4330(10) .067(6)
C6" .6803(5) .093(2) .4110(10) .068(6)
C7" .6089(4) .096(2) .1827(8) .043(4)
C7"a .5855(5) .193(2) .0381(9) .065(6)
C7"b .6242(6) -.135(2) .1550(10) .071(6)
H1' .824(4) .330(10) .021(7) ?
H3'1 .954(4) .64(2) .017(8) ?
H3'2 .933(5) .78(12) .110(10) ?
H5' .890(4) .990(10) -.122(7) ?
H6' .773(4) 1.040(10) -.302(8) ?
H7' .680(4) .860(10) -.288(7) ?
H8' .682(4) .590(10) -.139(7) ?
H31 .797(4) .660(10) .294(6) ?
H32 .880(4) .760(10) .303(7) ?
H5 .839(4) .62(2) .580(8) ?
H6 .890(4) .400(10) .753(8) ?
H7 .9630(10) .140(10) .694(7) ?
H8 .983(3) .110(10) .436(6) ?
H4"a1 .480(6) -.02(2) .250(10) ?
H4"a2 .447(4) .110(10) .165(8) ?
H4"a3 .453(4) .09(2) .346(8) ?
H5"1 .595(5) -.03(2) .440(10) ?
H5"2 .587(3) .140(10) .526(7) ?
H6"1 .704(4) .170(10) .489(8) ?
H6"2 .720(4) .04(2) .419(9) ?
H7"a1 .533(4) .180(10) -.009(8) ?
H7"a2 .631(4) .190(10) -.026(7) ?
H7"a3 .575(5) .290(10) .09(9) ?
H7"b1 .576(5) -.20(2) .062(9) ?
H7"b2 .643(5) -.19(2) .245(9) ?
H7"b3 .672(4) -.13(2) .088(8) ?

loop_
_geom_angle_atom_site_label_1
_geom_angle_atom_site_label_2
_geom_angle_atom_site_label_3
_geom_angle
C2 C1 C9 108.9(7)
C2 C1 O1 123.6(7)
C1 C1 C9 127.5(8)
C1 C2 C3 104.1(6)
C1 C2 C1' 111.1(6)
C1 C2 C3' 113.5(6)
C1' C2 C3 113.9(6)
C1' C2 C3' 101.9(6)
C3 C2 C3' 112.7(7)
C2 C3 C4 105.6(7)
C3 C4 C5 130.6(8)
C3 C4 C9 111.7(7)
C5 C4 C9 117.7(8)
C4 C5 C6 120.9(8)
C5 C6 C7 120.1(8)
C6 C7 C8 120.7(9)
C7 C8 C9 118.6(8)
C1 C9 C4 108.8(7)
C1 C9 C8 129.2(7)
C4 C9 C8 122.0(7)
O2 C1' C2 113.9(6)
O2 C1' C9' 108.2(6)
C2 C1' C9' 104.9(6)
C2 C3' C4' 103.2(7)
C3' C4' C5' 129.5(8)
C3' C4' C9' 111.3(8)
C5' C4' C9' 119.2(8)
C4' C5' c6' 119.7(9)
C5' C6' C7' 121.0(10)
C6' C7' C8' 120.1(9)
C7' C8' C9' 117.4(9)
C1' C9' C4' 109.0(7)
C1' C9' C8' 128.6(7)
C4' C9' C8' 122.4(8)
C1' O2 C 116.7(6)
O2 C O3 122.5(7)
O2 C C1" 113.3(7)
O3 C C1" 124.1(8)
C C1" O4 111.6(6)
C C1" C6" 116.5(7)
C C1" C7" 116.9(6)
O4 C1" C6" 104.6(7)
O4 C1" C7" 101.9(6)
C6" C1" C7" 103.6(7)
C1" O4 C3" 106.1(6)
O4 C3" C4" 107.9(7)
O4 C3" O5 123.0(8)
C4" C3" O5 129.1(8)
C3" C4" C4"a 113.8(8)
C3" C4" C5" 101.2(8)
C3" C4" C7" 97.6(7)
C4"a C4" C5" 117.0(10)
C4'a C4" C7" 121.5(9)
C5" C4" C7" 102.2(8)
C4" C5" C6" 105.2(9)
C1" C6" C5" 101.9(8)
C1" C7" C4" 93.1(6)
C1" C7" C7"a 113.9(7)
C1" C7" C7"b 113.7(7)
C4" C7" C7"a 115.5(7)
C4" C7" C7"b 113.9(7)
C7"a C7" C7"b 106.6(6)

loop_
_geom_bond_atom_site_label_1
_geom_bond_atom_site_label_2
_geom_bond_distance
C1 O1 1.216(9)
C1 C2 1.530(10)
C1 C9 1.460(10)
C2 C3 1.550(10)
C2 C1' 1.530(10)
C2 C3' 1.580(10)
C3 C4 1.480(10)
C4 C5 1.370(10)
C4 C9 1.410(10)
C5 C6 1.380(10)
C6 C7 1.390(10)
C7 C8 1.360(10)
C8 C9 1.380(10)
C1' O2 1.455(8)
C1' C9' 1.520(10)
C3' C4' 1.490(10)
C4' C5' 1.390(10)
C4' C9' 1.380(10)
C5' C6' 1.340(10)
C6' C7' 1.400(10)
C7' C8' 1.390(10)
C8' C9' 1.370(10)
O2 C 1.359(9)
C O3 1.200(10)
C C1" 1.470(10)
C1" O4 1.467(9)
C1" C6" 1.530(10)
C1" C7" 1.530(10)
O4 C3" 1.350(10)
C3" O5 1.190(10)
C3" C4" 1.530(10)
C4" C4"a 1.49(2)
C4" C5" 1.54(2)
C4" C7" 1.540(10)
C5" C6" 1.51(2)
C7" C7"a 1.520(10)
C7" C7"b 1.550(10)
C3 H31 0.97(7)
C3 H32 0.93(9)
C5 H5 0.80(10)
C6 H6 0.95(8)
C7 H7 1.04(8)
C8 H8 1.01(8)
C1' H1' 0.97(9)
C3' H3'1 1.01(9)
C3' H3'2 0.80(10)
C5' H5' 0.95(8)
C6' H6' 0.94(9)
C7' H7' 0.96(8)
C8' H8' 0.94(8)
C4"a H4"a1 0.60(10)
C4"a H4"a2 1.17(9)
C4"a H4"a3 0.89(9)
C5" H5"1 0.60(10)
C5" H5"2 1.13(8)
C6" H6"1 0.94(9)
C6" H6"2 0.82(9)
C7"a H7"a1 1.04(8)
C7"a H7"a2 1.09(8)
C7"a H7"a3 0.80(10)
C7"b H7"b1 1.20(10)
C7"b H7"b2 1.00(10)
C7"b H7"b3 1.15(8)
